data_7241705
loop_
_publ_author_name
'Jakupec, Nikola'
'Fotovi\'c, Luka'
'Stilinovi\'c, Vladimir'

_publ_section_title
;
 The effect of halogen bonding on protonated hexacyanoferrate networks in
 hexacyanoferrates of halogenopyridines
;
_journal_issue 46
_journal_name_full CrystEngComm
_journal_page_first 8142
_journal_page_last 8150
_journal_paper_doi 10.1039/D0CE01359E
_journal_volume 22
_journal_year 2020
_chemical_formula_sum 'C26 H26 Cl2 Fe N10 O2'
_chemical_formula_weight 637.32
_space_group_crystal_system monoclinic
_space_group_IT_number 14
_space_group_name_Hall '-P 2yn'
_space_group_name_H-M_alt 'P 1 21/n 1'
_atom_sites_solution_hydrogens mixed
_audit_creation_method SHELXL-2018/3
_audit_update_record
;
2020-09-14 deposited with the CCDC.	2020-11-09 downloaded from the CCDC.
;
_cell_angle_alpha 90
_cell_angle_beta 95.040(6)
_cell_angle_gamma 90
_cell_formula_units_Z 2
_cell_length_a 8.7562(6)
_cell_length_b 13.1732(10)
_cell_length_c 12.6457(7)
_cell_measurement_reflns_used 1403
_cell_measurement_temperature 293(2)
_cell_measurement_theta_max 36.4044
_cell_measurement_theta_min 3.8000
_cell_volume 1453.01(17)
_computing_cell_refinement
;
CrysAlis RED, Oxford Diffraction Ltd.,
Version 1.171.32.29 (release 10-06-2008 CrysAlis171 .NET)
(compiled Jun 10 2008,16:49:55)
;
_computing_data_collection
;
CrysAlis CCD, Oxford Diffraction Ltd.,
Version 1.171.32.29 (release 10-06-2008 CrysAlis171 .NET)
(compiled Jun 10 2008,16:49:55)
;
_computing_data_reduction
;
CrysAlis RED, Oxford Diffraction Ltd.,
Version 1.171.32.29 (release 10-06-2008 CrysAlis171 .NET)
(compiled Jun 10 2008,16:49:55)
;
_computing_structure_refinement 'SHELXL-2018/3 (Sheldrick, 2018)'
_computing_structure_solution
;
SHELXT (Sheldrick, G. M. (2015). Acta Cryst. A71, 3-8.)
;
_diffrn_ambient_temperature 293(2)
_diffrn_detector_area_resol_mean 16.3426
_diffrn_measured_fraction_theta_full 0.991
_diffrn_measured_fraction_theta_max 0.991
_diffrn_measurement_device_type 'Xcalibur, Sapphire3'
_diffrn_measurement_method '\w scans'
_diffrn_radiation_type MoK\a
_diffrn_radiation_wavelength 0.71073
_diffrn_reflns_av_R_equivalents 0.0886
_diffrn_reflns_av_unetI/netI 0.1451
_diffrn_reflns_Laue_measured_fraction_full 0.991
_diffrn_reflns_Laue_measured_fraction_max 0.991
_diffrn_reflns_limit_h_max 5
_diffrn_reflns_limit_h_min -10
_diffrn_reflns_limit_k_max 14
_diffrn_reflns_limit_k_min -15
_diffrn_reflns_limit_l_max 15
_diffrn_reflns_limit_l_min -15
_diffrn_reflns_number 5298
_diffrn_reflns_point_group_measured_fraction_full 0.991
_diffrn_reflns_point_group_measured_fraction_max 0.991
_diffrn_reflns_theta_full 24.986
_diffrn_reflns_theta_max 24.986
_diffrn_reflns_theta_min 3.877
_diffrn_source 'Enhance (Mo) X-ray Source'
_exptl_absorpt_coefficient_mu 0.746
_exptl_absorpt_correction_T_max 1.00000
_exptl_absorpt_correction_T_min 0.08615
_exptl_absorpt_correction_type multi-scan
_exptl_absorpt_process_details
;
CrysAlis RED, Oxford Diffraction Ltd.,
Version 1.171.32.29 (release 10-06-2008 CrysAlis171 .NET)
(compiled Jun 10 2008,16:49:55)
Empirical absorption correction using spherical harmonics,
 implemented in SCALE3 ABSPACK scaling algorithm.
;
_exptl_crystal_colour green
_exptl_crystal_density_diffrn 1.457
_exptl_crystal_description block
_exptl_crystal_F_000 656
_exptl_crystal_size_max 0.20
_exptl_crystal_size_mid 0.18
_exptl_crystal_size_min 0.16
_refine_diff_density_max 0.708
_refine_diff_density_min -0.998
_refine_diff_density_rms 0.096
_refine_ls_extinction_method none
_refine_ls_goodness_of_fit_ref 0.845
_refine_ls_hydrogen_treatment mixed
_refine_ls_matrix_type full
_refine_ls_number_parameters 174
_refine_ls_number_reflns 2531
_refine_ls_number_restraints 25
_refine_ls_restrained_S_all 0.868
_refine_ls_R_factor_all 0.1193
_refine_ls_R_factor_gt 0.0657
_refine_ls_shift/su_max 0.005
_refine_ls_shift/su_mean 0.000
_refine_ls_structure_factor_coef Fsqd
_refine_ls_weighting_details 'w=1/[\s^2^(Fo^2^)+(0.0776P)^2^] where P=(Fo^2^+2Fc^2^)/3'
_refine_ls_weighting_scheme calc
_refine_ls_wR_factor_gt 0.1443
_refine_ls_wR_factor_ref 0.1551
_reflns_Friedel_coverage 0.000
_reflns_number_gt 1273
_reflns_number_total 2531
_reflns_threshold_expression 'I > 2\s(I)'
_cod_data_source_file d0ce01359e2.cif
_cod_data_source_block HCF_2ClPy
_cod_original_sg_symbol_H-M 'P 21/n'
_cod_database_code 7241705
_shelx_shelxl_version_number 2018/3
_shelx_space_group_comment
;
The symmetry employed for this shelxl refinement is uniquely defined
by the following loop, which should always be used as a source of
symmetry information in preference to the above space-group names.
They are only intended as comments.
;

loop_
_space_group_symop_operation_xyz
'x, y, z'
'-x+1/2, y+1/2, -z+1/2'
'-x, -y, -z'
'x-1/2, -y-1/2, z-1/2'

loop_
_atom_site_label
_atom_site_type_symbol
_atom_site_fract_x
_atom_site_fract_y
_atom_site_fract_z
_atom_site_U_iso_or_equiv
_atom_site_adp_type
_atom_site_occupancy
_atom_site_site_symmetry_order
_atom_site_calc_flag
_atom_site_refinement_flags_posn
_atom_site_refinement_flags_adp
_atom_site_refinement_flags_occupancy
_atom_site_disorder_assembly
_atom_site_disorder_group
Fe1 Fe 0.500000 0.500000 0.000000 0.0316(3) Uani 1 2 d S . P . .
Cl1 Cl 0.6705(2) 0.94673(18) 0.07133(15) 0.1018(7) Uani 1 1 d . . . . .
N3 N 0.2582(5) 0.3908(3) 0.1185(3) 0.0490(7) Uani 1 1 d . . . . .
N1 N 0.4869(5) 0.6850(4) 0.1475(3) 0.0490(7) Uani 1 1 d . . . . .
C3 C 0.3515(6) 0.4319(4) 0.0760(4) 0.0354(7) Uani 1 1 d . . . . .
N2 N 0.7693(5) 0.4086(3) 0.1353(3) 0.0490(7) Uani 1 1 d . . . . .
N4 N 0.8723(6) 0.8542(4) -0.0263(4) 0.0594(14) Uani 1 1 d . . . . .
C1 C 0.4931(5) 0.6136(4) 0.0938(4) 0.0354(7) Uani 1 1 d . . . . .
C9 C 0.1481(7) 0.6176(4) 0.2269(5) 0.0579(16) Uani 1 1 d . . . . .
H9 H 0.244903 0.591606 0.218181 0.069 Uiso 1 1 calc R U . . .
C10 C 0.0357(8) 0.6095(5) 0.1488(5) 0.0638(17) Uani 1 1 d . . . . .
H10 H 0.053978 0.578271 0.085209 0.077 Uiso 1 1 calc R U . . .
N5 N 0.1215(6) 0.6620(4) 0.3150(4) 0.0576(13) Uani 1 1 d . . . . .
H5N H 0.195019 0.665772 0.364635 0.069 Uiso 1 1 calc R U . . .
C2 C 0.6651(5) 0.4432(4) 0.0860(3) 0.0354(7) Uani 1 1 d . . . . .
C11 C -0.1061(7) 0.6474(4) 0.1630(5) 0.0589(16) Uani 1 1 d . . . . .
H11 H -0.186135 0.641209 0.109980 0.071 Uiso 1 1 calc R U . . .
C13 C -0.0128(7) 0.7020(5) 0.3328(5) 0.0596(16) Uani 1 1 d . . . . .
H13 H -0.026994 0.734300 0.396541 0.071 Uiso 1 1 calc R U . . .
C4 C 0.8542(7) 0.9051(5) 0.0578(5) 0.0594(16) Uani 1 1 d . . . . .
C5 C 0.9698(9) 0.9275(5) 0.1370(4) 0.075(2) Uani 1 1 d . . . . .
H5 H 0.951286 0.965023 0.196783 0.090 Uiso 1 1 calc R U . . .
C8 C 1.0147(9) 0.8215(6) -0.0370(5) 0.082(2) Uani 1 1 d . . . . .
H8 H 1.031962 0.785405 -0.098026 0.098 Uiso 1 1 calc R U . . .
C7 C 1.1352(9) 0.8377(5) 0.0357(6) 0.0793(18) Uani 1 1 d . U . . .
H7 H 1.231633 0.811909 0.025411 0.095 Uiso 1 1 calc R U . . .
C6 C 1.1131(9) 0.8908(5) 0.1215(6) 0.0782(18) Uani 1 1 d . U . . .
H6 H 1.194911 0.903561 0.171750 0.094 Uiso 1 1 calc R U . . .
C12 C -0.1281(7) 0.6942(5) 0.2555(5) 0.0629(17) Uani 1 1 d . . . . .
H12 H -0.223721 0.721214 0.265825 0.075 Uiso 1 1 calc R U . . .
O1 O 0.0228(4) 0.3563(3) 0.2375(3) 0.0492(10) Uani 1 1 d D . . . .
H1 H 0.119(2) 0.372(4) 0.204(3) 0.11(3) Uiso 1 1 d D . . . .
H3 H 0.022(7) 0.316(3) 0.304(2) 0.20(4) Uiso 1 1 d D . . . .
H2 H -0.074(2) 0.373(4) 0.193(3) 0.100 Uiso 1 1 d D U . . .

loop_
_atom_site_aniso_label
_atom_site_aniso_U_11
_atom_site_aniso_U_22
_atom_site_aniso_U_33
_atom_site_aniso_U_23
_atom_site_aniso_U_13
_atom_site_aniso_U_12
Fe1 0.0201(5) 0.0396(6) 0.0343(5) 0.0024(5) -0.0024(4) 0.0000(6)
Cl1 0.0697(13) 0.1265(17) 0.1140(15) -0.0036(13) 0.0343(12) 0.0023(13)
N3 0.0334(15) 0.0563(18) 0.0569(16) 0.0011(14) 0.0021(13) -0.0048(14)
N1 0.0334(15) 0.0563(18) 0.0569(16) 0.0011(14) 0.0021(13) -0.0048(14)
C3 0.0262(16) 0.0375(17) 0.0416(16) 0.0016(14) -0.0028(13) 0.0017(15)
N2 0.0334(15) 0.0563(18) 0.0569(16) 0.0011(14) 0.0021(13) -0.0048(14)
N4 0.051(3) 0.061(3) 0.064(3) -0.002(3) -0.010(3) -0.003(3)
C1 0.0262(16) 0.0375(17) 0.0416(16) 0.0016(14) -0.0028(13) 0.0017(15)
C9 0.043(4) 0.058(4) 0.075(4) 0.000(3) 0.014(3) 0.002(3)
C10 0.070(5) 0.063(4) 0.058(4) -0.002(3) 0.004(4) -0.002(4)
N5 0.040(3) 0.066(3) 0.064(3) 0.000(3) -0.011(3) -0.010(3)
C2 0.0262(16) 0.0375(17) 0.0416(16) 0.0016(14) -0.0028(13) 0.0017(15)
C11 0.052(4) 0.053(4) 0.068(4) -0.005(3) -0.016(3) -0.009(3)
C13 0.045(4) 0.066(4) 0.067(4) -0.020(3) 0.003(3) -0.002(3)
C4 0.062(4) 0.063(4) 0.054(4) 0.005(3) 0.007(3) -0.009(4)
C5 0.099(6) 0.084(5) 0.040(3) -0.005(3) -0.001(4) -0.015(5)
C8 0.073(5) 0.095(5) 0.073(5) -0.023(4) -0.013(4) 0.010(5)
C7 0.072(4) 0.081(4) 0.082(4) 0.005(3) -0.015(3) 0.001(3)
C6 0.072(4) 0.084(4) 0.074(4) 0.010(3) -0.020(3) -0.005(3)
C12 0.037(4) 0.064(4) 0.086(5) 0.002(4) -0.001(3) 0.000(3)
O1 0.026(2) 0.070(3) 0.050(2) 0.019(2) -0.0019(18) 0.001(2)

loop_
_atom_type_symbol
_atom_type_description
_atom_type_scat_dispersion_real
_atom_type_scat_dispersion_imag
_atom_type_scat_source
C C 0.0033 0.0016 'International Tables Vol C Tables 4.2.6.8 and 6.1.1.4'
H H 0.0000 0.0000 'International Tables Vol C Tables 4.2.6.8 and 6.1.1.4'
N N 0.0061 0.0033 'International Tables Vol C Tables 4.2.6.8 and 6.1.1.4'
O O 0.0106 0.0060 'International Tables Vol C Tables 4.2.6.8 and 6.1.1.4'
Cl Cl 0.1484 0.1585 'International Tables Vol C Tables 4.2.6.8 and 6.1.1.4'
Fe Fe 0.3463 0.8444 'International Tables Vol C Tables 4.2.6.8 and 6.1.1.4'

loop_
_geom_angle_atom_site_label_1
_geom_angle_atom_site_label_2
_geom_angle_atom_site_label_3
_geom_angle
_geom_angle_site_symmetry_1
_geom_angle_site_symmetry_3
_geom_angle_publ_flag
C2 Fe1 C2 180.0 3_665 . ?
C2 Fe1 C3 92.57(19) 3_665 3_665 ?
C2 Fe1 C3 87.4(2) . 3_665 ?
C2 Fe1 C3 87.4(2) 3_665 . ?
C2 Fe1 C3 92.57(19) . . ?
C3 Fe1 C3 180.0 3_665 . ?
C2 Fe1 C1 91.0(2) 3_665 3_665 ?
C2 Fe1 C1 89.0(2) . 3_665 ?
C3 Fe1 C1 89.7(2) 3_665 3_665 ?
C3 Fe1 C1 90.3(2) . 3_665 ?
C2 Fe1 C1 89.0(2) 3_665 . ?
C2 Fe1 C1 91.0(2) . . ?
C3 Fe1 C1 90.3(2) 3_665 . ?
C3 Fe1 C1 89.7(2) . . ?
C1 Fe1 C1 180.0 3_665 . ?
N3 C3 Fe1 177.5(4) . . ?
C4 N4 C8 116.0(6) . . ?
N1 C1 Fe1 177.4(4) . . ?
N5 C9 C10 119.7(6) . . ?
N5 C9 H9 120.2 . . ?
C10 C9 H9 120.2 . . ?
C9 C10 C11 119.5(6) . . ?
C9 C10 H10 120.2 . . ?
C11 C10 H10 120.2 . . ?
C9 N5 C13 123.6(5) . . ?
C9 N5 H5N 118.2 . . ?
C13 N5 H5N 118.2 . . ?
N2 C2 Fe1 177.4(4) . . ?
C12 C11 C10 118.8(6) . . ?
C12 C11 H11 120.6 . . ?
C10 C11 H11 120.6 . . ?
N5 C13 C12 117.8(6) . . ?
N5 C13 H13 121.1 . . ?
C12 C13 H13 121.1 . . ?
N4 C4 C5 125.0(6) . . ?
N4 C4 Cl1 115.8(5) . . ?
C5 C4 Cl1 119.2(5) . . ?
C6 C5 C4 116.1(6) . . ?
C6 C5 H5 122.0 . . ?
C4 C5 H5 122.0 . . ?
N4 C8 C7 123.9(6) . . ?
N4 C8 H8 118.0 . . ?
C7 C8 H8 118.0 . . ?
C6 C7 C8 118.7(7) . . ?
C6 C7 H7 120.7 . . ?
C8 C7 H7 120.7 . . ?
C7 C6 C5 120.3(7) . . ?
C7 C6 H6 119.8 . . ?
C5 C6 H6 119.8 . . ?
C13 C12 C11 120.6(6) . . ?
C13 C12 H12 119.7 . . ?
C11 C12 H12 119.7 . . ?
H1 O1 H3 123(3) . . ?
H1 O1 H2 115(3) . . ?
H3 O1 H2 121(3) . . ?

loop_
_geom_bond_atom_site_label_1
_geom_bond_atom_site_label_2
_geom_bond_distance
_geom_bond_site_symmetry_2
_geom_bond_publ_flag
Fe1 C2 1.886(5) 3_665 ?
Fe1 C2 1.886(5) . ?
Fe1 C3 1.907(5) 3_665 ?
Fe1 C3 1.907(5) . ?
Fe1 C1 1.913(5) 3_665 ?
Fe1 C1 1.913(5) . ?
Cl1 C4 1.722(7) . ?
N3 C3 1.151(5) . ?
N1 C1 1.165(6) . ?
N2 C2 1.153(6) . ?
N4 C4 1.279(7) . ?
N4 C8 1.336(8) . ?
C9 N5 1.298(6) . ?
C9 C10 1.336(8) . ?
C9 H9 0.9300 . ?
C10 C11 1.365(8) . ?
C10 H10 0.9300 . ?
N5 C13 1.325(7) . ?
N5 H5N 0.8600 . ?
C11 C12 1.350(8) . ?
C11 H11 0.9300 . ?
C13 C12 1.346(8) . ?
C13 H13 0.9300 . ?
C4 C5 1.392(8) . ?
C5 C6 1.374(9) . ?
C5 H5 0.9300 . ?
C8 C7 1.355(9) . ?
C8 H8 0.9300 . ?
C7 C6 1.319(9) . ?
C7 H7 0.9300 . ?
C6 H6 0.9300 . ?
C12 H12 0.9300 . ?
O1 H1 1.0003(11) . ?
O1 H3 1.0003(10) . ?
O1 H2 1.0003(10) . ?
